data_7150239
loop_
_publ_author_name
'Ilioudis, Christos A.'
'Steed, Jonathan W.'

_publ_section_title
;
 Polyaza metacyclophanes as ditopic anion receptors.
;
_journal_issue 16
_journal_name_full 'Organic &amp; biomolecular chemistry'
_journal_page_first 2935
_journal_page_last 2945
_journal_paper_doi 10.1039/b506828b
_journal_volume 3
_journal_year 2005
_chemical_formula_sum 'C16 H38 Cl5 N5 O'
_chemical_formula_weight 493.76
_chemical_name_common
;2,5,8,11,14-pentazaz(15)metacyclophane pentahydrochloride
monohydrate
;
_chemical_name_systematic
;
2,5,8,11,14-pentazaz[15]metacyclophane pentahydrochloride monohydrate
;
_space_group_IT_number 2
_symmetry_cell_setting triclinic
_symmetry_space_group_name_Hall '-P 1'
_symmetry_space_group_name_H-M 'P -1'
_atom_sites_solution_hydrogens geom
_atom_sites_solution_primary direct
_atom_sites_solution_secondary difmap
_audit_creation_method SHELXL-97
_cell_angle_alpha 97.654(2)
_cell_angle_beta 100.990(2)
_cell_angle_gamma 103.968(3)
_cell_formula_units_Z 2
_cell_length_a 9.862(2)
_cell_length_b 10.525(2)
_cell_length_c 12.113(2)
_cell_measurement_temperature 120(2)
_cell_volume 1176.4(4)
_computing_cell_refinement 'DENZO SMN'
_computing_data_collection 'NONIUS COLLECT'
_computing_data_reduction 'DENZO SMN'
_computing_molecular_graphics 'XSeed interface to POVRay'
_computing_publication_material 'CIFTAB (Sheldrick, 1997)'
_computing_structure_refinement 'SHELXL-97 (Sheldrick, 1997)'
_computing_structure_solution 'SHELXS-97 (Sheldrick, 1990)'
_diffrn_ambient_temperature 173(2)
_diffrn_measured_fraction_theta_full 0.436
_diffrn_measured_fraction_theta_max 0.436
_diffrn_measurement_device_type KappaCCD
_diffrn_measurement_method '2o phi frames'
_diffrn_radiation_monochromator graphite
_diffrn_radiation_source 'fine-focus sealed tube'
_diffrn_radiation_type MoK\a
_diffrn_radiation_wavelength 0.71073
_diffrn_reflns_av_R_equivalents 0.0339
_diffrn_reflns_av_sigmaI/netI 0.0743
_diffrn_reflns_limit_h_max 11
_diffrn_reflns_limit_h_min -8
_diffrn_reflns_limit_k_max 11
_diffrn_reflns_limit_k_min -12
_diffrn_reflns_limit_l_max 15
_diffrn_reflns_limit_l_min -14
_diffrn_reflns_number 3085
_diffrn_reflns_theta_full 27.48
_diffrn_reflns_theta_max 27.48
_diffrn_reflns_theta_min 1.74
_diffrn_standards_decay_% 0
_diffrn_standards_number 0
_exptl_absorpt_coefficient_mu 0.634
_exptl_absorpt_correction_type scalepack
_exptl_crystal_colour colourless
_exptl_crystal_density_diffrn 1.394
_exptl_crystal_density_method 'not measured'
_exptl_crystal_description block
_exptl_crystal_F_000 524
_exptl_crystal_size_max 0.5
_exptl_crystal_size_mid 0.3
_exptl_crystal_size_min 0.2
_refine_diff_density_max 0.337
_refine_diff_density_min -0.352
_refine_diff_density_rms 0.074
_refine_ls_extinction_coef 0.0037(19)
_refine_ls_extinction_expression Fc^*^=kFc[1+0.001xFc^2^\l^3^/sin(2\q)]^-1/4^
_refine_ls_extinction_method SHELXL
_refine_ls_goodness_of_fit_ref 1.048
_refine_ls_hydrogen_treatment mixed
_refine_ls_matrix_type full
_refine_ls_number_parameters 261
_refine_ls_number_reflns 2352
_refine_ls_number_restraints 0
_refine_ls_restrained_S_all 1.048
_refine_ls_R_factor_all 0.0655
_refine_ls_R_factor_gt 0.0434
_refine_ls_shift/su_max 0.000
_refine_ls_shift/su_mean 0.000
_refine_ls_structure_factor_coef Fsqd
_refine_ls_weighting_details 'calc w=1/[\s^2^(Fo^2^)+(0.0245P)^2^+1.4390P] where P=(Fo^2^+2Fc^2^)/3'
_refine_ls_weighting_scheme calc
_refine_ls_wR_factor_gt 0.0930
_refine_ls_wR_factor_ref 0.1029
_reflns_number_gt 1812
_reflns_number_total 2352
_reflns_threshold_expression >2sigma(I)
_cod_data_source_file b506828b.txt
_cod_data_source_block L5-5HCl-H2O.CIF
_cod_original_cell_volume 1176.3(4)
_cod_original_sg_symbol_H-M P-1
_cod_database_code 7150239

loop_
_symmetry_equiv_pos_as_xyz
'x, y, z'
'-x, -y, -z'

loop_
_atom_site_label
_atom_site_type_symbol
_atom_site_fract_x
_atom_site_fract_y
_atom_site_fract_z
_atom_site_U_iso_or_equiv
_atom_site_adp_type
_atom_site_occupancy
_atom_site_symmetry_multiplicity
_atom_site_calc_flag
_atom_site_refinement_flags
_atom_site_disorder_assembly
_atom_site_disorder_group
Cl5 Cl 0.36041(12) 0.75839(10) 0.43780(10) 0.0256(4) Uani 1 1 d . . .
Cl1 Cl 0.09175(11) 0.06359(10) 0.40003(10) 0.0235(4) Uani 1 1 d . . .
Cl2 Cl 0.07093(12) -0.10987(11) -0.09808(10) 0.0263(4) Uani 1 1 d . . .
N2 N -0.1737(4) -0.1607(3) 0.2573(3) 0.0191(9) Uani 1 1 d . . .
H2A H -0.1756 -0.2203 0.3064 0.023 Uiso 1 1 calc R . .
H2B H -0.0996 -0.0858 0.2915 0.023 Uiso 1 1 calc R . .
N1 N 0.1085(3) -0.0922(3) 0.1625(3) 0.0176(9) Uani 1 1 d . . .
H1A H 0.0855 -0.0736 0.0903 0.021 Uiso 1 1 calc R . .
H1B H 0.0925 -0.0272 0.2131 0.021 Uiso 1 1 calc R . .
N5 N 0.3536(4) 0.4827(4) 0.3021(4) 0.0374(12) Uani 1 1 d . A 1
H5A H 0.3568 0.5478 0.3620 0.045 Uiso 1 1 calc R A 1
H5B H 0.3958 0.5262 0.2510 0.045 Uiso 1 1 calc R A 1
N3 N -0.2284(4) 0.0814(3) 0.4011(3) 0.0193(10) Uani 1 1 d . . .
H3A H -0.2492 0.1151 0.4680 0.023 Uiso 1 1 calc R . .
H3B H -0.1376 0.0703 0.4195 0.023 Uiso 1 1 calc R . .
C10 C -0.3118(5) -0.1227(4) 0.2412(4) 0.0227(12) Uani 1 1 d . . .
H10A H -0.3927 -0.2040 0.2100 0.027 Uiso 1 1 calc R . .
H10B H -0.3132 -0.0631 0.1845 0.027 Uiso 1 1 calc R . .
C2 C 0.4447(4) 0.2875(4) 0.2611(4) 0.0187(12) Uani 1 1 d . A .
C1 C 0.3718(4) 0.1608(4) 0.2705(4) 0.0214(12) Uani 1 1 d . . .
H1 H 0.3339 0.1485 0.3360 0.026 Uiso 1 1 calc R . .
C5 C 0.4123(5) 0.0696(4) 0.0916(4) 0.0208(12) Uani 1 1 d . . .
H5 H 0.3986 -0.0040 0.0320 0.025 Uiso 1 1 calc R . .
C6 C 0.3530(4) 0.0503(4) 0.1846(4) 0.0182(12) Uani 1 1 d . . .
C4 C 0.4917(5) 0.1952(4) 0.0840(4) 0.0218(12) Uani 1 1 d . . .
H4 H 0.5356 0.2070 0.0214 0.026 Uiso 1 1 calc R . .
C11 C -0.3331(5) -0.0529(4) 0.3518(4) 0.0213(12) Uani 1 1 d . . .
H11A H -0.4315 -0.0420 0.3378 0.026 Uiso 1 1 calc R . .
H11B H -0.3259 -0.1109 0.4093 0.026 Uiso 1 1 calc R . .
C12 C -0.2274(4) 0.1812(4) 0.3247(4) 0.0217(12) Uani 1 1 d . . .
H12A H -0.3176 0.2084 0.3173 0.026 Uiso 1 1 calc R . .
H12B H -0.2227 0.1404 0.2475 0.026 Uiso 1 1 calc R . .
C3 C 0.5062(5) 0.3036(4) 0.1693(4) 0.0221(12) Uani 1 1 d . . .
H3 H 0.5593 0.3899 0.1639 0.026 Uiso 1 1 calc R . .
C16 C 0.4526(5) 0.4065(4) 0.3491(4) 0.0236(12) Uani 1 1 d . . .
H16A H 0.4263 0.3761 0.4180 0.028 Uiso 1 1 calc R A 1
H16B H 0.5521 0.4652 0.3721 0.028 Uiso 1 1 calc R A 1
C13 C -0.1003(5) 0.3029(4) 0.3717(4) 0.0248(13) Uani 1 1 d . . .
H13A H -0.1306 0.3726 0.4163 0.030 Uiso 1 1 calc R B 1
H13B H -0.0243 0.2789 0.4240 0.030 Uiso 1 1 calc R B 1
C8 C 0.0114(5) -0.2236(4) 0.1660(4) 0.0239(12) Uani 1 1 d . . .
H8A H 0.0421 -0.2486 0.2409 0.029 Uiso 1 1 calc R . .
H8B H 0.0201 -0.2923 0.1056 0.029 Uiso 1 1 calc R . .
C7 C 0.2638(4) -0.0862(4) 0.1914(4) 0.0229(12) Uani 1 1 d . . .
H7A H 0.2829 -0.1553 0.1373 0.027 Uiso 1 1 calc R . .
H7B H 0.2907 -0.1040 0.2697 0.027 Uiso 1 1 calc R . .
C9 C -0.1435(5) -0.2214(4) 0.1488(4) 0.0226(12) Uani 1 1 d . . .
H9A H -0.1655 -0.1695 0.0886 0.027 Uiso 1 1 calc R . .
H9B H -0.2065 -0.3136 0.1226 0.027 Uiso 1 1 calc R . .
N4 N -0.0433(5) 0.3550(4) 0.2805(4) 0.0758(19) Uani 1 1 d . A 1
H4A H -0.0859 0.4184 0.2565 0.091 Uiso 1 1 calc R A 1
H4B H -0.0568 0.2880 0.2190 0.091 Uiso 1 1 calc R A 1
C14 C 0.1340(10) 0.4231(10) 0.3417(9) 0.024(2) Uiso 0.50 1 d P A 1
H14A H 0.1493 0.5132 0.3867 0.029 Uiso 0.50 1 calc PR A 1
H14B H 0.1687 0.3672 0.3941 0.029 Uiso 0.50 1 calc PR A 1
C15 C 0.2144(9) 0.4317(9) 0.2497(9) 0.020(2) Uiso 0.50 1 d P A 1
H15A H 0.1981 0.3422 0.2034 0.024 Uiso 0.50 1 calc PR A 1
H15B H 0.1827 0.4901 0.1985 0.024 Uiso 0.50 1 calc PR A 1
Cl3 Cl 0.19590(14) 0.40068(11) 0.63042(12) 0.0382(4) Uani 1 1 d . . .
Cl4 Cl 0.3762(3) 0.5708(4) 1.0782(3) 0.0317(9) Uani 0.50 1 d P C 1
Cl4A Cl 0.1551(3) 0.5574(2) 0.9730(3) 0.0265(7) Uani 0.50 1 d P D 2
O1 O 0.0914(8) 0.5463(7) 0.8975(8) 0.043(2) Uani 0.50 1 d P E 1
O1A O 0.4591(9) 0.5748(8) 1.1021(7) 0.028(2) Uani 0.50 1 d P F 2
C15A C 0.1901(10) 0.3830(9) 0.3092(9) 0.019(2) Uiso 0.50 1 d P G 2
C14A C 0.0794(10) 0.4652(8) 0.2927(9) 0.021(2) Uiso 0.50 1 d P G 2

loop_
_atom_site_aniso_label
_atom_site_aniso_U_11
_atom_site_aniso_U_22
_atom_site_aniso_U_33
_atom_site_aniso_U_23
_atom_site_aniso_U_13
_atom_site_aniso_U_12
Cl5 0.0322(8) 0.0175(6) 0.0285(8) 0.0011(6) 0.0103(6) 0.0086(6)
Cl1 0.0222(7) 0.0253(7) 0.0210(8) -0.0009(6) 0.0067(5) 0.0041(5)
Cl2 0.0350(8) 0.0254(7) 0.0215(8) 0.0020(6) 0.0069(6) 0.0149(6)
N2 0.022(2) 0.0128(19) 0.025(3) 0.0057(18) 0.0066(18) 0.0057(17)
N1 0.023(2) 0.0136(19) 0.020(2) 0.0038(18) 0.0086(18) 0.0081(18)
N5 0.056(3) 0.021(2) 0.030(3) -0.007(2) -0.005(2) 0.019(2)
N3 0.021(2) 0.018(2) 0.019(2) -0.0011(19) 0.0057(18) 0.0072(18)
C10 0.024(3) 0.015(2) 0.027(3) 0.004(2) 0.005(2) 0.003(2)
C2 0.016(3) 0.022(3) 0.017(3) -0.002(2) 0.003(2) 0.007(2)
C1 0.017(3) 0.031(3) 0.018(3) 0.005(3) 0.006(2) 0.010(2)
C5 0.023(3) 0.022(3) 0.018(3) 0.001(2) 0.005(2) 0.009(2)
C6 0.015(3) 0.019(3) 0.024(3) 0.007(2) 0.006(2) 0.009(2)
C4 0.021(3) 0.027(3) 0.021(3) 0.004(3) 0.009(2) 0.009(2)
C11 0.018(3) 0.020(3) 0.024(3) 0.003(2) 0.006(2) 0.003(2)
C12 0.022(3) 0.027(3) 0.019(3) 0.010(2) 0.004(2) 0.008(2)
C3 0.024(3) 0.021(3) 0.024(3) 0.006(2) 0.007(2) 0.009(2)
C16 0.015(3) 0.028(3) 0.024(3) -0.003(2) 0.000(2) 0.006(2)
C13 0.022(3) 0.021(3) 0.032(3) 0.006(3) 0.005(2) 0.005(2)
C8 0.030(3) 0.012(2) 0.031(3) 0.004(2) 0.011(2) 0.005(2)
C7 0.019(3) 0.026(3) 0.029(3) 0.004(2) 0.009(2) 0.013(2)
C9 0.030(3) 0.014(2) 0.021(3) -0.002(2) 0.007(2) 0.004(2)
N4 0.107(4) 0.044(3) 0.047(4) -0.026(3) 0.055(3) -0.046(3)
Cl3 0.0517(9) 0.0220(7) 0.0360(9) 0.0067(6) 0.0077(7) 0.0023(6)
Cl4 0.037(2) 0.0318(16) 0.029(2) 0.0137(15) 0.0057(18) 0.011(2)
Cl4A 0.0275(17) 0.0254(14) 0.0283(18) 0.0039(14) 0.0051(13) 0.0119(13)
O1 0.037(5) 0.032(4) 0.052(6) 0.013(4) -0.016(4) 0.010(4)
O1A 0.038(6) 0.018(4) 0.021(5) 0.002(3) -0.001(5) 0.002(5)

loop_
_atom_type_symbol
_atom_type_description
_atom_type_scat_dispersion_real
_atom_type_scat_dispersion_imag
_atom_type_scat_source
C C 0.0033 0.0016 'International Tables Vol C Tables 4.2.6.8 and 6.1.1.4'
H H 0.0000 0.0000 'International Tables Vol C Tables 4.2.6.8 and 6.1.1.4'
N N 0.0061 0.0033 'International Tables Vol C Tables 4.2.6.8 and 6.1.1.4'
O O 0.0106 0.0060 'International Tables Vol C Tables 4.2.6.8 and 6.1.1.4'
Cl Cl 0.1484 0.1585 'International Tables Vol C Tables 4.2.6.8 and 6.1.1.4'

loop_
_geom_angle_atom_site_label_1
_geom_angle_atom_site_label_2
_geom_angle_atom_site_label_3
_geom_angle
_geom_angle_site_symmetry_1
_geom_angle_site_symmetry_3
_geom_angle_publ_flag
C10 N2 C9 114.3(3) . . ?
C7 N1 C8 113.9(3) . . ?
C15 N5 C16 126.0(5) . . ?
C12 N3 C11 115.1(3) . . ?
N2 C10 C11 112.5(4) . . ?
C3 C2 C1 119.2(4) . . ?
C3 C2 C16 120.7(4) . . ?
C1 C2 C16 120.1(4) . . ?
C2 C1 C6 121.0(4) . . ?
C6 C5 C4 120.9(4) . . ?
C5 C6 C1 118.7(4) . . ?
C5 C6 C7 120.7(4) . . ?
C1 C6 C7 120.5(4) . . ?
C5 C4 C3 119.2(4) . . ?
N3 C11 C10 115.0(3) . . ?
N3 C12 C13 111.0(4) . . ?
C2 C3 C4 121.0(4) . . ?
N5 C16 C2 110.6(4) . . ?
N4 C13 C12 111.1(4) . . ?
N1 C8 C9 112.3(3) . . ?
N1 C7 C6 109.8(3) . . ?
N2 C9 C8 111.2(4) . . ?
C13 N4 C14 103.4(5) . . ?
C15 C14 N4 108.6(7) . . ?
N5 C15 C14 106.5(8) . . ?

loop_
_geom_bond_atom_site_label_1
_geom_bond_atom_site_label_2
_geom_bond_distance
_geom_bond_site_symmetry_2
_geom_bond_publ_flag
N2 C10 1.495(5) . ?
N2 C9 1.497(5) . ?
N1 C7 1.488(5) . ?
N1 C8 1.490(5) . ?
N5 C15 1.341(9) . ?
N5 C16 1.485(5) . ?
N3 C12 1.490(5) . ?
N3 C11 1.502(5) . ?
C10 C11 1.516(6) . ?
C2 C3 1.376(6) . ?
C2 C1 1.385(6) . ?
C2 C16 1.509(6) . ?
C1 C6 1.404(6) . ?
C5 C6 1.380(6) . ?
C5 C4 1.389(6) . ?
C6 C7 1.514(6) . ?
C4 C3 1.392(6) . ?
C12 C13 1.515(6) . ?
C13 N4 1.444(6) . ?
C8 C9 1.509(6) . ?
N4 C14 1.697(10) . ?
C14 C15 1.487(13) . ?
C15A C14A 1.549(13) . ?

loop_
_geom_hbond_atom_site_label_D
_geom_hbond_atom_site_label_H
_geom_hbond_atom_site_label_A
_geom_hbond_distance_DH
_geom_hbond_distance_HA
_geom_hbond_distance_DA
_geom_hbond_angle_DHA
_geom_hbond_site_symmetry_A
N2 H2A Cl3 0.92 2.12 3.007(4) 161.7 2_556
N2 H2B Cl1 0.92 2.20 3.101(4) 166.9 .
N1 H1B Cl1 0.92 2.34 3.170(4) 150.0 .
N1 H1B Cl2 0.92 2.72 3.162(4) 110.2 2
N1 H1A Cl2 0.92 2.23 3.083(4) 153.1 .
N5 H5A Cl5 0.92 2.27 3.118(4) 152.5 .
N5 H5B Cl4 0.92 2.19 3.010(6) 148.2 1_554
N3 H3A Cl5 0.92 2.25 3.082(4) 150.4 2_566
N3 H3B Cl1 0.92 2.33 3.210(4) 158.8 .
N3 H3B Cl1 0.92 2.78 3.268(4) 114.4 2_556
N4 H4A Cl3 0.92 2.75 3.434(6) 132.2 2_566
N4 H4B Cl2 0.92 2.18 3.086(5) 169.0 2

loop_
_geom_torsion_atom_site_label_1
_geom_torsion_atom_site_label_2
_geom_torsion_atom_site_label_3
_geom_torsion_atom_site_label_4
_geom_torsion
_geom_torsion_site_symmetry_1
_geom_torsion_site_symmetry_2
_geom_torsion_site_symmetry_3
_geom_torsion_site_symmetry_4
_geom_torsion_publ_flag
C9 N2 C10 C11 -176.0(3) . . . . ?
C3 C2 C1 C6 -3.6(6) . . . . ?
C16 C2 C1 C6 174.6(4) . . . . ?
C4 C5 C6 C1 1.4(6) . . . . ?
C4 C5 C6 C7 178.7(4) . . . . ?
C2 C1 C6 C5 1.8(6) . . . . ?
C2 C1 C6 C7 -175.5(4) . . . . ?
C6 C5 C4 C3 -2.7(6) . . . . ?
C12 N3 C11 C10 58.9(5) . . . . ?
N2 C10 C11 N3 66.2(5) . . . . ?
C11 N3 C12 C13 -169.0(3) . . . . ?
C1 C2 C3 C4 2.3(6) . . . . ?
C16 C2 C3 C4 -176.0(4) . . . . ?
C5 C4 C3 C2 0.8(6) . . . . ?
C15 N5 C16 C2 50.4(8) . . . . ?
C3 C2 C16 N5 73.8(5) . . . . ?
C1 C2 C16 N5 -104.4(5) . . . . ?
N3 C12 C13 N4 143.5(4) . . . . ?
C7 N1 C8 C9 173.9(4) . . . . ?
C8 N1 C7 C6 179.6(4) . . . . ?
C5 C6 C7 N1 -102.6(4) . . . . ?
C1 C6 C7 N1 74.6(5) . . . . ?
C10 N2 C9 C8 165.0(3) . . . . ?
N1 C8 C9 N2 -80.4(5) . . . . ?
C12 C13 N4 C14 -149.6(5) . . . . ?
C13 N4 C14 C15 157.8(7) . . . . ?
C16 N5 C15 C14 84.1(9) . . . . ?
N4 C14 C15 N5 -178.5(6) . . . . ?
